data_2244147
loop_
_publ_author_name
'Nchioua, Intissar'
'Alsubari, Abdulsalam'
'Mague, Joel T.'
'Ramli, Youssef'

_publ_section_title
;
 Crystal structure and Hirshfeld surface analysis of
 <i>N</i>-(2,6-dimethylphenyl)-2-[3-hydroxy-2-oxo-3-(2-oxopropyl)indolin-1-yl]acetamide
;
_journal_coeditor_code ZN2021
_journal_issue 9
_journal_name_full 'Acta Crystallographica Section E'
_journal_page_first
;
;
_journal_paper_doi 10.1107/S2056989022007848
_journal_volume 78
_journal_year 2022
_chemical_formula_iupac 'C21 H22 N2 O4'
_chemical_formula_moiety 'C21 H22 N2 O4'
_chemical_formula_sum 'C21 H22 N2 O4'
_chemical_formula_weight 366.40
_chemical_name_systematic
;
<i>N</i>-(2,6-dimethylphenyl)-2-[3-hydroxy-2-oxo-3-(2-oxopropyl)indolin-\
1-yl]acetamide
;
_space_group_crystal_system monoclinic
_space_group_IT_number 14
_space_group_name_Hall '-P 2ybc'
_space_group_name_H-M_alt 'P 1 21/c 1'
_atom_sites_solution_hydrogens mixed
_atom_sites_solution_primary dual
_atom_sites_solution_secondary difmap
_audit_creation_method SHELXL-2019/1
_cell_angle_alpha 90
_cell_angle_beta 98.4680(10)
_cell_angle_gamma 90
_cell_formula_units_Z 4
_cell_length_a 13.8608(5)
_cell_length_b 8.8352(3)
_cell_length_c 15.5411(6)
_cell_measurement_reflns_used 9714
_cell_measurement_temperature 150(2)
_cell_measurement_theta_max 32.6429
_cell_measurement_theta_min 2.9718
_cell_volume 1882.46(12)
_computing_cell_refinement
;
<i>SAINT</i> (Bruker, 2021)
;
_computing_data_collection
;
<i>APEX4</i> (Bruker, 2021)
;
_computing_data_reduction
;
<i>SAINT</i> (Bruker, 2021)
;
_computing_molecular_graphics
;
<i>DIAMOND</i> (Brandenburg & Putz, 2012)
;
_computing_publication_material
;
<i>SHELXTL</i> (Sheldrick, 2008)
;
_computing_structure_refinement
;
<i>SHELXL2018/1</i> (Sheldrick, 2015<i>b</i>)
;
_computing_structure_solution
;
<i>SHELXT</i> (Sheldrick, 2015<i>a</i>)
;
_diffrn_ambient_temperature 150(2)
_diffrn_detector_area_resol_mean 7.3910
_diffrn_measured_fraction_theta_full 0.990
_diffrn_measured_fraction_theta_max 0.988
_diffrn_measurement_device 'Bruker D8 QUEST PHOTON 3 diffractometer'
_diffrn_measurement_device_type 'Bruker D8 QUEST PHOTON 3 diffractometer'
_diffrn_measurement_method '\f and \w scans'
_diffrn_radiation_monochromator graphite
_diffrn_radiation_type MoK\a
_diffrn_radiation_wavelength 0.71073
_diffrn_reflns_av_R_equivalents 0.0347
_diffrn_reflns_av_unetI/netI 0.0168
_diffrn_reflns_limit_h_max 21
_diffrn_reflns_limit_h_min -21
_diffrn_reflns_limit_k_max 13
_diffrn_reflns_limit_k_min -13
_diffrn_reflns_limit_l_max 23
_diffrn_reflns_limit_l_min -23
_diffrn_reflns_number 101980
_diffrn_reflns_theta_full 32.000
_diffrn_reflns_theta_max 32.641
_diffrn_reflns_theta_min 2.972
_diffrn_source 'fine-focus sealed tube'
_diffrn_source_current 30.0
_diffrn_source_power 1.50
_diffrn_source_voltage 50
_exptl_absorpt_coefficient_mu 0.090
_exptl_absorpt_correction_T_max 0.98
_exptl_absorpt_correction_T_min 0.95
_exptl_absorpt_correction_type numerical
_exptl_absorpt_process_details
;
(<i>SADABS</i>; Krause <i>et al.</i>, 2015)
;
_exptl_crystal_colour colourless
_exptl_crystal_density_diffrn 1.293
_exptl_crystal_density_method 'not measured'
_exptl_crystal_description block
_exptl_crystal_F_000 776
_exptl_crystal_size_max 0.460
_exptl_crystal_size_mid 0.369
_exptl_crystal_size_min 0.260
_refine_diff_density_max 0.418
_refine_diff_density_min -0.313
_refine_ls_extinction_method none
_refine_ls_goodness_of_fit_ref 1.066
_refine_ls_hydrogen_treatment mixed
_refine_ls_matrix_type full
_refine_ls_number_parameters 254
_refine_ls_number_reflns 6815
_refine_ls_number_restraints 0
_refine_ls_restrained_S_all 1.066
_refine_ls_R_factor_all 0.0531
_refine_ls_R_factor_gt 0.0450
_refine_ls_shift/su_max 0.001
_refine_ls_shift/su_mean 0.000
_refine_ls_structure_factor_coef Fsqd
_refine_ls_weighting_details 'w=1/[\s^2^(Fo^2^)+(0.0697P)^2^+0.4122P] where P=(Fo^2^+2Fc^2^)/3'
_refine_ls_weighting_scheme calc
_refine_ls_wR_factor_gt 0.1205
_refine_ls_wR_factor_ref 0.1285
_reflns_number_gt 5846
_reflns_number_total 6815
_reflns_threshold_expression 'I > 2\s(I)'
_cod_data_source_file zn2021sup1.cif
_cod_data_source_block I
_cod_original_sg_symbol_H-M 'P 21/c'
_cod_database_code 2244147
_shelx_space_group_comment
;
The symmetry employed for this shelxl refinement is uniquely defined
by the following loop, which should always be used as a source of
symmetry information in preference to the above space-group names.
They are only intended as comments.
;
_shelx_estimated_absorpt_t_min 0.960
_shelx_estimated_absorpt_t_max 0.977

loop_
_space_group_symop_operation_xyz
'x, y, z'
'-x, y+1/2, -z+1/2'
'-x, -y, -z'
'x, -y-1/2, z-1/2'

loop_
_atom_site_type_symbol
_atom_site_label
_atom_site_fract_x
_atom_site_fract_y
_atom_site_fract_z
_atom_site_U_iso_or_equiv
_atom_site_adp_type
_atom_site_calc_flag
_atom_site_occupancy
_atom_site_disorder_assembly
_atom_site_disorder_group
O O1 -0.01619(5) 0.15240(7) 0.58519(4) 0.02331(13) Uani d 1 . .
H H1 -0.0211(11) 0.0551(17) 0.5810(10) 0.035 Uiso d 1 . .
O O2 0.06628(5) 0.15275(7) 0.41710(4) 0.02433(13) Uani d 1 . .
O O3 0.27892(5) 0.18850(8) 0.55047(5) 0.03248(16) Uani d 1 . .
O O4 0.20771(5) 0.56774(9) 0.30204(4) 0.02884(15) Uani d 1 . .
N N1 0.10667(5) 0.38567(7) 0.47826(4) 0.01780(13) Uani d 1 . .
N N2 0.28454(5) 0.43751(9) 0.41823(5) 0.02231(14) Uani d 1 . .
H H2A 0.2780(10) 0.3724(17) 0.4593(10) 0.035(3) Uiso d 1 . .
C C1 0.12285(6) 0.44754(8) 0.56329(5) 0.01798(14) Uani d 1 . .
C C2 0.14520(7) 0.59580(9) 0.58717(6) 0.02279(16) Uani d 1 . .
H H2 0.154105 0.670797 0.545243 0.027 Uiso calc 1 . .
C C3 0.15409(7) 0.63026(10) 0.67608(6) 0.02693(17) Uani d 1 . .
H H3 0.169109 0.730952 0.694915 0.032 Uiso calc 1 . .
C C4 0.14134(7) 0.51983(11) 0.73723(6) 0.02757(18) Uani d 1 . .
H H4 0.147813 0.545934 0.797102 0.033 Uiso calc 1 . .
C C5 0.11902(7) 0.37041(10) 0.71126(5) 0.02376(16) Uani d 1 . .
H H5 0.110095 0.294882 0.752878 0.029 Uiso calc 1 . .
C C6 0.11028(6) 0.33536(9) 0.62380(5) 0.01846(14) Uani d 1 . .
C C7 0.08199(6) 0.18914(8) 0.57660(5) 0.01790(14) Uani d 1 . .
C C8 0.08473(6) 0.23521(9) 0.48075(5) 0.01807(14) Uani d 1 . .
C C9 0.15003(6) 0.05606(9) 0.60396(5) 0.02081(15) Uani d 1 . .
H H9A 0.147274 0.032787 0.665866 0.025 Uiso calc 1 . .
H H9B 0.125732 -0.033851 0.569376 0.025 Uiso calc 1 . .
C C10 0.25502(6) 0.08274(10) 0.59283(6) 0.02231(15) Uani d 1 . .
C C11 0.32861(7) -0.02778(12) 0.63580(7) 0.0316(2) Uani d 1 . .
H H11A 0.307193 -0.131044 0.619844 0.047 Uiso calc 1 . .
H H11B 0.335063 -0.015875 0.699085 0.047 Uiso calc 1 . .
H H11C 0.391777 -0.008787 0.616620 0.047 Uiso calc 1 . .
C C12 0.10666(6) 0.47028(9) 0.39869(5) 0.01999(14) Uani d 1 . .
H H12A 0.077300 0.570684 0.406183 0.024 Uiso calc 1 . .
H H12B 0.063673 0.417265 0.351674 0.024 Uiso calc 1 . .
C C13 0.20497(6) 0.49478(9) 0.36878(5) 0.01973(14) Uani d 1 . .
C C14 0.37969(6) 0.45788(11) 0.39438(6) 0.02663(18) Uani d 1 . .
C C15 0.42552(8) 0.33352(14) 0.36257(7) 0.0365(2) Uani d 1 . .
C C16 0.51776(9) 0.3568(2) 0.33836(10) 0.0557(4) Uani d 1 . .
H H16 0.550264 0.275060 0.315182 0.067 Uiso calc 1 . .
C C17 0.56220(9) 0.4971(2) 0.34769(11) 0.0664(5) Uani d 1 . .
H H17 0.625396 0.510315 0.332070 0.080 Uiso calc 1 . .
C C18 0.51564(10) 0.6172(2) 0.37936(10) 0.0579(4) Uani d 1 . .
H H18 0.547197 0.712839 0.385442 0.069 Uiso calc 1 . .
C C19 0.42263(8) 0.60162(14) 0.40288(7) 0.0381(2) Uani d 1 . .
C C20 0.37803(12) 0.18097(16) 0.35535(11) 0.0515(3) Uani d 1 . .
H H20A 0.315758 0.187197 0.316412 0.077 Uiso calc 1 . .
H H20B 0.366401 0.147447 0.413048 0.077 Uiso calc 1 . .
H H20C 0.420847 0.108401 0.331858 0.077 Uiso calc 1 . .
C C21 0.37171(12) 0.73438(15) 0.43604(10) 0.0528(3) Uani d 1 . .
H H21A 0.322214 0.772932 0.389673 0.079 Uiso calc 1 . .
H H21B 0.419331 0.814269 0.454501 0.079 Uiso calc 1 . .
H H21C 0.340299 0.702735 0.485625 0.079 Uiso calc 1 . .

loop_
_atom_site_aniso_label
_atom_site_aniso_U_11
_atom_site_aniso_U_22
_atom_site_aniso_U_33
_atom_site_aniso_U_12
_atom_site_aniso_U_13
_atom_site_aniso_U_23
O1 0.0214(3) 0.0181(3) 0.0320(3) -0.0025(2) 0.0089(2) 0.0019(2)
O2 0.0324(3) 0.0196(3) 0.0212(3) -0.0036(2) 0.0045(2) -0.0041(2)
O3 0.0261(3) 0.0303(3) 0.0419(4) -0.0001(3) 0.0079(3) 0.0139(3)
O4 0.0303(3) 0.0361(4) 0.0206(3) 0.0004(3) 0.0053(2) 0.0107(2)
N1 0.0230(3) 0.0147(3) 0.0162(3) -0.0012(2) 0.0045(2) 0.0007(2)
N2 0.0221(3) 0.0242(3) 0.0213(3) 0.0006(2) 0.0051(2) 0.0069(2)
C1 0.0214(3) 0.0153(3) 0.0178(3) -0.0010(2) 0.0045(2) -0.0007(2)
C2 0.0296(4) 0.0157(3) 0.0237(3) -0.0032(3) 0.0062(3) -0.0013(3)
C3 0.0348(4) 0.0198(4) 0.0266(4) -0.0037(3) 0.0057(3) -0.0062(3)
C4 0.0356(5) 0.0269(4) 0.0203(3) -0.0020(3) 0.0044(3) -0.0053(3)
C5 0.0311(4) 0.0226(4) 0.0179(3) -0.0012(3) 0.0049(3) 0.0008(3)
C6 0.0226(3) 0.0153(3) 0.0179(3) -0.0010(2) 0.0044(2) -0.0002(2)
C7 0.0206(3) 0.0145(3) 0.0193(3) -0.0019(2) 0.0050(2) 0.0012(2)
C8 0.0196(3) 0.0155(3) 0.0193(3) -0.0005(2) 0.0037(2) -0.0005(2)
C9 0.0235(3) 0.0157(3) 0.0236(3) 0.0004(3) 0.0045(3) 0.0029(3)
C10 0.0236(3) 0.0200(3) 0.0236(3) 0.0015(3) 0.0044(3) 0.0010(3)
C11 0.0271(4) 0.0310(4) 0.0374(5) 0.0081(3) 0.0072(3) 0.0093(4)
C12 0.0228(3) 0.0196(3) 0.0180(3) 0.0010(3) 0.0043(3) 0.0041(2)
C13 0.0237(3) 0.0186(3) 0.0173(3) -0.0003(3) 0.0044(3) 0.0011(2)
C14 0.0215(3) 0.0354(5) 0.0230(4) -0.0008(3) 0.0034(3) 0.0095(3)
C15 0.0299(4) 0.0478(6) 0.0334(5) 0.0128(4) 0.0102(4) 0.0136(4)
C16 0.0342(5) 0.0853(11) 0.0517(7) 0.0270(6) 0.0199(5) 0.0313(7)
C17 0.0237(5) 0.1103(14) 0.0668(9) 0.0030(7) 0.0118(5) 0.0503(10)
C18 0.0323(5) 0.0797(10) 0.0591(8) -0.0212(6) -0.0020(5) 0.0332(8)
C19 0.0328(5) 0.0454(6) 0.0342(5) -0.0131(4) -0.0010(4) 0.0135(4)
C20 0.0586(8) 0.0398(6) 0.0598(8) 0.0159(6) 0.0215(7) -0.0014(6)
C21 0.0691(9) 0.0350(6) 0.0522(7) -0.0196(6) 0.0019(6) -0.0015(5)

loop_
_atom_type_symbol
_atom_type_description
_atom_type_scat_dispersion_real
_atom_type_scat_dispersion_imag
_atom_type_scat_source
C C 0.0033 0.0016 'International Tables Vol C Tables 4.2.6.8 and 6.1.1.4'
H H 0.0000 0.0000 'International Tables Vol C Tables 4.2.6.8 and 6.1.1.4'
N N 0.0061 0.0033 'International Tables Vol C Tables 4.2.6.8 and 6.1.1.4'
O O 0.0106 0.0060 'International Tables Vol C Tables 4.2.6.8 and 6.1.1.4'

loop_
_geom_angle_atom_site_label_1
_geom_angle_atom_site_label_2
_geom_angle_atom_site_label_3
_geom_angle_site_symmetry_1
_geom_angle_site_symmetry_3
_geom_angle
_geom_angle_publ_flag
C7 O1 H1 . . 106.6(10) ?
C8 N1 C1 . . 110.76(6) ?
C8 N1 C12 . . 123.77(7) ?
C1 N1 C12 . . 125.35(6) ?
C13 N2 C14 . . 120.85(7) ?
C13 N2 H2A . . 120.0(9) ?
C14 N2 H2A . . 118.0(9) ?
C2 C1 C6 . . 122.48(7) ?
C2 C1 N1 . . 127.85(7) ?
C6 C1 N1 . . 109.65(6) ?
C1 C2 C3 . . 116.96(8) ?
C1 C2 H2 . . 121.5 ?
C3 C2 H2 . . 121.5 ?
C4 C3 C2 . . 121.27(8) ?
C4 C3 H3 . . 119.4 ?
C2 C3 H3 . . 119.4 ?
C3 C4 C5 . . 120.58(8) ?
C3 C4 H4 . . 119.7 ?
C5 C4 H4 . . 119.7 ?
C6 C5 C4 . . 118.55(8) ?
C6 C5 H5 . . 120.7 ?
C4 C5 H5 . . 120.7 ?
C5 C6 C1 . . 120.16(7) ?
C5 C6 C7 . . 130.47(7) ?
C1 C6 C7 . . 109.27(7) ?
O1 C7 C6 . . 109.46(6) ?
O1 C7 C9 . . 110.96(6) ?
C6 C7 C9 . . 114.71(7) ?
O1 C7 C8 . . 107.99(6) ?
C6 C7 C8 . . 101.59(6) ?
C9 C7 C8 . . 111.59(6) ?
O2 C8 N1 . . 125.24(7) ?
O2 C8 C7 . . 126.03(7) ?
N1 C8 C7 . . 108.66(6) ?
C10 C9 C7 . . 114.46(6) ?
C10 C9 H9A . . 108.6 ?
C7 C9 H9A . . 108.6 ?
C10 C9 H9B . . 108.6 ?
C7 C9 H9B . . 108.6 ?
H9A C9 H9B . . 107.6 ?
O3 C10 C11 . . 121.37(8) ?
O3 C10 C9 . . 121.73(8) ?
C11 C10 C9 . . 116.90(7) ?
C10 C11 H11A . . 109.5 ?
C10 C11 H11B . . 109.5 ?
H11A C11 H11B . . 109.5 ?
C10 C11 H11C . . 109.5 ?
H11A C11 H11C . . 109.5 ?
H11B C11 H11C . . 109.5 ?
N1 C12 C13 . . 116.66(7) ?
N1 C12 H12A . . 108.1 ?
C13 C12 H12A . . 108.1 ?
N1 C12 H12B . . 108.1 ?
C13 C12 H12B . . 108.1 ?
H12A C12 H12B . . 107.3 ?
O4 C13 N2 . . 123.73(8) ?
O4 C13 C12 . . 118.34(7) ?
N2 C13 C12 . . 117.91(7) ?
C15 C14 C19 . . 122.55(10) ?
C15 C14 N2 . . 118.49(9) ?
C19 C14 N2 . . 118.96(9) ?
C14 C15 C16 . . 117.43(13) ?
C14 C15 C20 . . 121.16(10) ?
C16 C15 C20 . . 121.41(12) ?
C17 C16 C15 . . 120.95(14) ?
C17 C16 H16 . . 119.5 ?
C15 C16 H16 . . 119.5 ?
C18 C17 C16 . . 120.38(11) ?
C18 C17 H17 . . 119.8 ?
C16 C17 H17 . . 119.8 ?
C17 C18 C19 . . 121.27(14) ?
C17 C18 H18 . . 119.4 ?
C19 C18 H18 . . 119.4 ?
C18 C19 C14 . . 117.39(13) ?
C18 C19 C21 . . 120.81(13) ?
C14 C19 C21 . . 121.80(10) ?
C15 C20 H20A . . 109.5 ?
C15 C20 H20B . . 109.5 ?
H20A C20 H20B . . 109.5 ?
C15 C20 H20C . . 109.5 ?
H20A C20 H20C . . 109.5 ?
H20B C20 H20C . . 109.5 ?
C19 C21 H21A . . 109.5 ?
C19 C21 H21B . . 109.5 ?
H21A C21 H21B . . 109.5 ?
C19 C21 H21C . . 109.5 ?
H21A C21 H21C . . 109.5 ?
H21B C21 H21C . . 109.5 ?

loop_
_geom_bond_atom_site_label_1
_geom_bond_atom_site_label_2
_geom_bond_site_symmetry_2
_geom_bond_distance
_geom_bond_publ_flag
O1 C7 . 1.4242(10) ?
O1 H1 . 0.864(15) ?
O2 C8 . 1.2248(9) ?
O3 C10 . 1.2167(11) ?
O4 C13 . 1.2266(10) ?
N1 C8 . 1.3655(10) ?
N1 C1 . 1.4170(10) ?
N1 C12 . 1.4450(10) ?
N2 C13 . 1.3467(11) ?
N2 C14 . 1.4329(11) ?
N2 H2A . 0.874(15) ?
C1 C2 . 1.3840(11) ?
C1 C6 . 1.3948(11) ?
C2 C3 . 1.4026(12) ?
C2 H2 . 0.9500 ?
C3 C4 . 1.3913(13) ?
C3 H3 . 0.9500 ?
C4 C5 . 1.4017(13) ?
C4 H4 . 0.9500 ?
C5 C6 . 1.3818(11) ?
C5 H5 . 0.9500 ?
C6 C7 . 1.5087(11) ?
C7 C9 . 1.5279(11) ?
C7 C8 . 1.5501(11) ?
C9 C10 . 1.5091(12) ?
C9 H9A . 0.9900 ?
C9 H9B . 0.9900 ?
C10 C11 . 1.4965(13) ?
C11 H11A . 0.9800 ?
C11 H11B . 0.9800 ?
C11 H11C . 0.9800 ?
C12 C13 . 1.5187(11) ?
C12 H12A . 0.9900 ?
C12 H12B . 0.9900 ?
C14 C15 . 1.3956(15) ?
C14 C19 . 1.4005(15) ?
C15 C16 . 1.4002(16) ?
C15 C20 . 1.497(2) ?
C16 C17 . 1.382(3) ?
C16 H16 . 0.9500 ?
C17 C18 . 1.370(3) ?
C17 H17 . 0.9500 ?
C18 C19 . 1.3976(17) ?
C18 H18 . 0.9500 ?
C19 C21 . 1.499(2) ?
C20 H20A . 0.9800 ?
C20 H20B . 0.9800 ?
C20 H20C . 0.9800 ?
C21 H21A . 0.9800 ?
C21 H21B . 0.9800 ?
C21 H21C . 0.9800 ?

loop_
_geom_hbond_atom_site_label_D
_geom_hbond_atom_site_label_H
_geom_hbond_atom_site_label_A
_geom_hbond_site_symmetry_A
_geom_hbond_distance_DH
_geom_hbond_distance_HA
_geom_hbond_distance_DA
_geom_hbond_angle_DHA
_geom_hbond_publ_flag
O1 H1 O2 3_556 0.864(15) 1.942(15) 2.7829(9) 164.1(14) yes
N2 H2A O3 . 0.874(15) 2.154(15) 3.0193(10) 170.3(13) yes
C3 H3 O4 4_576 0.95 2.44 3.3280(12) 155 y
C9 H9A O4 4_566 0.99 2.33 3.2537(11) 154 yes
C11 H11B O4 4_566 0.98 2.59 3.2988(12) 129 yes
C12 H12A O1 3_566 0.99 2.60 3.5835(11) 173 yes

loop_
_geom_torsion_atom_site_label_1
_geom_torsion_atom_site_label_2
_geom_torsion_atom_site_label_3
_geom_torsion_atom_site_label_4
_geom_torsion_site_symmetry_1
_geom_torsion_site_symmetry_2
_geom_torsion_site_symmetry_3
_geom_torsion_site_symmetry_4
_geom_torsion
_geom_torsion_publ_flag
C8 N1 C1 C2 . . . . -178.96(8) ?
C12 N1 C1 C2 . . . . -2.79(13) ?
C8 N1 C1 C6 . . . . -0.65(9) ?
C12 N1 C1 C6 . . . . 175.53(7) ?
C6 C1 C2 C3 . . . . -0.55(13) ?
N1 C1 C2 C3 . . . . 177.57(8) ?
C1 C2 C3 C4 . . . . 0.25(14) ?
C2 C3 C4 C5 . . . . -0.08(15) ?
C3 C4 C5 C6 . . . . 0.18(14) ?
C4 C5 C6 C1 . . . . -0.47(13) ?
C4 C5 C6 C7 . . . . -176.29(8) ?
C2 C1 C6 C5 . . . . 0.68(13) ?
N1 C1 C6 C5 . . . . -177.74(7) ?
C2 C1 C6 C7 . . . . 177.32(7) ?
N1 C1 C6 C7 . . . . -1.11(9) ?
C5 C6 C7 O1 . . . . 64.33(11) ?
C1 C6 C7 O1 . . . . -111.85(7) ?
C5 C6 C7 C9 . . . . -61.13(12) ?
C1 C6 C7 C9 . . . . 122.69(7) ?
C5 C6 C7 C8 . . . . 178.34(9) ?
C1 C6 C7 C8 . . . . 2.16(8) ?
C1 N1 C8 O2 . . . . 179.22(8) ?
C12 N1 C8 O2 . . . . 2.97(12) ?
C1 N1 C8 C7 . . . . 2.07(9) ?
C12 N1 C8 C7 . . . . -174.18(7) ?
O1 C7 C8 O2 . . . . -64.57(10) ?
C6 C7 C8 O2 . . . . -179.67(8) ?
C9 C7 C8 O2 . . . . 57.64(10) ?
O1 C7 C8 N1 . . . . 112.55(7) ?
C6 C7 C8 N1 . . . . -2.55(8) ?
C9 C7 C8 N1 . . . . -125.24(7) ?
O1 C7 C9 C10 . . . . 177.23(7) ?
C6 C7 C9 C10 . . . . -58.09(9) ?
C8 C7 C9 C10 . . . . 56.75(9) ?
C7 C9 C10 O3 . . . . -13.37(12) ?
C7 C9 C10 C11 . . . . 167.08(8) ?
C8 N1 C12 C13 . . . . -98.64(9) ?
C1 N1 C12 C13 . . . . 85.66(9) ?
C14 N2 C13 O4 . . . . -0.69(13) ?
C14 N2 C13 C12 . . . . -179.30(8) ?
N1 C12 C13 O4 . . . . -179.12(8) ?
N1 C12 C13 N2 . . . . -0.44(11) ?
C13 N2 C14 C15 . . . . -107.45(10) ?
C13 N2 C14 C19 . . . . 71.84(12) ?
C19 C14 C15 C16 . . . . -0.29(15) ?
N2 C14 C15 C16 . . . . 178.98(9) ?
C19 C14 C15 C20 . . . . 179.24(11) ?
N2 C14 C15 C20 . . . . -1.49(15) ?
C14 C15 C16 C17 . . . . 1.46(18) ?
C20 C15 C16 C17 . . . . -178.06(13) ?
C15 C16 C17 C18 . . . . -1.3(2) ?
C16 C17 C18 C19 . . . . -0.1(2) ?
C17 C18 C19 C14 . . . . 1.18(18) ?
C17 C18 C19 C21 . . . . -178.97(13) ?
C15 C14 C19 C18 . . . . -1.01(15) ?
N2 C14 C19 C18 . . . . 179.73(10) ?
C15 C14 C19 C21 . . . . 179.15(11) ?
N2 C14 C19 C21 . . . . -0.12(15) ?

_cod_database_fobs_code 2244147
